data_7150592
loop_
_publ_author_name
'Frantz, Derik K.'
'Sullivan, Ashley A.'
'Yasui, Yoshizumi'
'Linden, Anthony'
'Baldridge, Kim K.'
'Siegel, Jay S.'

_publ_section_title
;
 Synthesis, X-ray crystal structures, and computational studies of
 1,1&#x2032;-bridged 4,4&#x2032;-diaryl-2,2&#x2032;-bibenzimidazoles:
 building blocks for supramolecular structures
;
_journal_issue 11
_journal_name_full 'Organic &amp; Biomolecular Chemistry'
_journal_page_first 2347
_journal_page_last 2352
_journal_paper_doi 10.1039/b820502g
_journal_volume 7
_journal_year 2009
_chemical_formula_moiety 'C42 H40 N4 O2, C3 H6 O'
_chemical_formula_sum 'C45 H46 N4 O3'
_chemical_formula_weight 690.88
_chemical_name_systematic
;
?
;
_space_group_IT_number 14
_symmetry_cell_setting monoclinic
_symmetry_Int_Tables_number 14
_symmetry_space_group_name_Hall '-P 2ybc'
_symmetry_space_group_name_H-M 'P 1 21/c 1'
_atom_sites_solution_hydrogens geom
_atom_sites_solution_primary direct
_atom_sites_solution_secondary difmap
_audit_creation_date 07-05-15
_audit_creation_method SHELXL-97
_cell_angle_alpha 90.00
_cell_angle_beta 94.2256(9)
_cell_angle_gamma 90.00
_cell_formula_units_Z 4
_cell_length_a 21.4622(3)
_cell_length_b 7.4031(1)
_cell_length_c 23.7326(3)
_cell_measurement_reflns_used 9257
_cell_measurement_temperature 160(1)
_cell_measurement_theta_max 27.5
_cell_measurement_theta_min 2.0
_cell_volume 3760.55(9)
_computing_cell_refinement 'DENZO-SMN (Otwinowski & Minor, 1997)'
_computing_data_collection 'COLLECT (Nonius, 2000)'
_computing_data_reduction 'DENZO-SMN and SCALEPACK (Otwinowski & Minor, 1997)'
_computing_molecular_graphics 'ORTEPII (Johnson, 1976)'
_computing_publication_material 'SHELXL97 and PLATON (Spek, 2006)'
_computing_structure_refinement 'SHELXL97 (Sheldrick, 1997)'
_computing_structure_solution 'SIR92 (Altomare et al., 1994)'
_diffrn_ambient_temperature 160(1)
_diffrn_detector '65 mm CCD camera on \k goniostat'
_diffrn_detector_area_resol_mean 9
_diffrn_measured_fraction_theta_full 0.997
_diffrn_measured_fraction_theta_max 0.997
_diffrn_measurement_device_type 'Nonius KappaCCD area-detector diffractometer'
_diffrn_measurement_method '\f and \w scans with \k offsets'
_diffrn_radiation_monochromator 'horizontally mounted graphite crystal'
_diffrn_radiation_source 'Nonius FR590 sealed tube generator'
_diffrn_radiation_type 'Mo K\a'
_diffrn_radiation_wavelength 0.71073
_diffrn_reflns_av_R_equivalents 0.1080
_diffrn_reflns_av_sigmaI/netI 0.0738
_diffrn_reflns_limit_h_max 27
_diffrn_reflns_limit_h_min 0
_diffrn_reflns_limit_k_max 9
_diffrn_reflns_limit_k_min 0
_diffrn_reflns_limit_l_max 30
_diffrn_reflns_limit_l_min -30
_diffrn_reflns_number 86943
_diffrn_reflns_theta_full 27.51
_diffrn_reflns_theta_max 27.51
_diffrn_reflns_theta_min 2.03
_diffrn_standards_decay_% 0
_diffrn_standards_number 0
_exptl_absorpt_coefficient_mu 0.0767
_exptl_absorpt_correction_type none
_exptl_crystal_colour colourless
_exptl_crystal_density_diffrn 1.220
_exptl_crystal_density_method 'not measured'
_exptl_crystal_description prism
_exptl_crystal_F_000 1472
_exptl_crystal_size_max 0.30
_exptl_crystal_size_mid 0.22
_exptl_crystal_size_min 0.20
_refine_diff_density_max 0.662
_refine_diff_density_min -0.477
_refine_diff_density_rms 0.122
_refine_ls_extinction_coef 0.033(3)
_refine_ls_extinction_expression Fc^*^=kFc[1+0.001xFc^2^\l^3^/sin(2\q)]^-1/4^
_refine_ls_extinction_method SHELXL
_refine_ls_goodness_of_fit_ref 1.066
_refine_ls_hydrogen_treatment constr
_refine_ls_matrix_type full
_refine_ls_number_parameters 480
_refine_ls_number_reflns 8633
_refine_ls_number_restraints 0
_refine_ls_restrained_S_all 1.066
_refine_ls_R_factor_all 0.1144
_refine_ls_R_factor_gt 0.0770
_refine_ls_shift/su_max 0.001
_refine_ls_shift/su_mean 0.000
_refine_ls_structure_factor_coef Fsqd
_refine_ls_weighting_details 'w=1/[\s^2^(Fo^2^)+(0.1189P)^2^+1.4731P] where P=(Fo^2^+2Fc^2^)/3'
_refine_ls_weighting_scheme calc
_refine_ls_wR_factor_gt 0.1898
_refine_ls_wR_factor_ref 0.2173
_reflns_number_gt 5874
_reflns_number_total 8633
_reflns_threshold_expression 'I > 2\s(I)'
_cod_data_source_file b820502g.txt
_cod_data_source_block SG0719
_cod_database_code 7150592

loop_
_symmetry_equiv_pos_as_xyz
'x, y, z'
'-x, y+1/2, -z+1/2'
'-x, -y, -z'
'x, -y-1/2, z-1/2'

loop_
_atom_site_label
_atom_site_type_symbol
_atom_site_fract_x
_atom_site_fract_y
_atom_site_fract_z
_atom_site_U_iso_or_equiv
_atom_site_adp_type
_atom_site_occupancy
_atom_site_symmetry_multiplicity
_atom_site_calc_flag
_atom_site_refinement_flags
_atom_site_disorder_assembly
_atom_site_disorder_group
O14 O 0.61653(9) -0.0028(3) 0.80927(8) 0.0454(5) Uani 1 1 d . . .
O34 O 0.22784(8) 0.6561(2) 0.49448(7) 0.0309(4) Uani 1 1 d . . .
N1 N 0.32143(8) 0.2268(2) 0.83754(7) 0.0187(4) Uani 1 1 d . . .
N8 N 0.24767(8) 0.3693(2) 0.88398(7) 0.0166(4) Uani 1 1 d . . .
N21 N 0.20683(8) 0.2962(2) 0.74181(7) 0.0177(4) Uani 1 1 d . . .
N28 N 0.15771(8) 0.1593(2) 0.81085(7) 0.0165(4) Uani 1 1 d . . .
C2 C 0.34785(10) 0.2944(3) 0.88885(9) 0.0173(5) Uani 1 1 d . . .
C3 C 0.40955(10) 0.2851(3) 0.91254(9) 0.0197(5) Uani 1 1 d . . .
C4 C 0.42128(10) 0.3670(3) 0.96507(9) 0.0226(5) Uani 1 1 d . . .
H4 H 0.4627 0.3623 0.9822 0.027 Uiso 1 1 calc R . .
C5 C 0.37546(10) 0.4565(3) 0.99434(9) 0.0224(5) Uani 1 1 d . . .
C6 C 0.31469(10) 0.4645(3) 0.97070(9) 0.0189(5) Uani 1 1 d . . .
H6 H 0.2827 0.5231 0.9895 0.023 Uiso 1 1 calc R . .
C7 C 0.30226(9) 0.3832(3) 0.91825(9) 0.0160(4) Uani 1 1 d . . .
C9 C 0.26248(10) 0.2755(3) 0.83690(9) 0.0173(5) Uani 1 1 d . . .
C10 C 0.39312(12) 0.5446(4) 1.05056(10) 0.0311(6) Uani 1 1 d . . .
H101 H 0.4102 0.6652 1.0444 0.047 Uiso 1 1 calc R . .
H102 H 0.4246 0.4708 1.0718 0.047 Uiso 1 1 calc R . .
H103 H 0.3560 0.5551 1.0720 0.047 Uiso 1 1 calc R . .
C11 C 0.46148(10) 0.1992(3) 0.88342(9) 0.0218(5) Uani 1 1 d . . .
C12 C 0.48226(11) 0.0254(3) 0.89803(10) 0.0247(5) Uani 1 1 d . . .
C13 C 0.53445(11) -0.0460(3) 0.87373(11) 0.0305(6) Uani 1 1 d . . .
H13 H 0.5490 -0.1636 0.8840 0.037 Uiso 1 1 calc R . .
C14 C 0.56483(11) 0.0535(4) 0.83504(10) 0.0303(6) Uani 1 1 d . . .
C15 C 0.54278(11) 0.2233(3) 0.81918(10) 0.0298(6) Uani 1 1 d . . .
H15 H 0.5632 0.2898 0.7917 0.036 Uiso 1 1 calc R . .
C16 C 0.49166(11) 0.2976(3) 0.84260(10) 0.0252(5) Uani 1 1 d . . .
C17 C 0.44829(12) -0.0888(4) 0.93861(12) 0.0359(6) Uani 1 1 d . . .
H171 H 0.4489 -0.0278 0.9753 0.054 Uiso 1 1 calc R . .
H172 H 0.4690 -0.2064 0.9432 0.054 Uiso 1 1 calc R . .
H173 H 0.4049 -0.1062 0.9236 0.054 Uiso 1 1 calc R . .
C18 C 0.64057(16) -0.1779(5) 0.82270(17) 0.0641(11) Uani 1 1 d . . .
H181 H 0.6498 -0.1877 0.8636 0.096 Uiso 1 1 calc R . .
H182 H 0.6790 -0.1973 0.8036 0.096 Uiso 1 1 calc R . .
H183 H 0.6095 -0.2692 0.8101 0.096 Uiso 1 1 calc R . .
C19 C 0.46862(13) 0.4817(4) 0.82420(11) 0.0368(6) Uani 1 1 d . . .
H191 H 0.4981 0.5362 0.7996 0.055 Uiso 1 1 calc R . .
H192 H 0.4652 0.5583 0.8575 0.055 Uiso 1 1 calc R . .
H193 H 0.4275 0.4705 0.8035 0.055 Uiso 1 1 calc R . .
C22 C 0.14636(9) 0.2511(3) 0.72209(9) 0.0160(4) Uani 1 1 d . . .
C23 C 0.11481(10) 0.2876(3) 0.66927(9) 0.0186(5) Uani 1 1 d . . .
C24 C 0.05328(10) 0.2301(3) 0.66214(9) 0.0210(5) Uani 1 1 d . . .
H24 H 0.0306 0.2543 0.6271 0.025 Uiso 1 1 calc R . .
C25 C 0.02251(10) 0.1377(3) 0.70400(9) 0.0194(5) Uani 1 1 d . . .
C26 C 0.05380(10) 0.1032(3) 0.75606(9) 0.0179(5) Uani 1 1 d . . .
H26 H 0.0342 0.0410 0.7849 0.021 Uiso 1 1 calc R . .
C27 C 0.11517(10) 0.1637(3) 0.76427(8) 0.0157(4) Uani 1 1 d . . .
C29 C 0.21134(10) 0.2386(3) 0.79422(9) 0.0168(5) Uani 1 1 d . . .
C30 C -0.04423(11) 0.0789(4) 0.69160(10) 0.0294(6) Uani 1 1 d . . .
H301 H -0.0560 -0.0042 0.7212 0.044 Uiso 1 1 calc R . .
H302 H -0.0485 0.0176 0.6549 0.044 Uiso 1 1 calc R . .
H303 H -0.0716 0.1849 0.6906 0.044 Uiso 1 1 calc R . .
C31 C 0.14608(10) 0.3845(3) 0.62382(8) 0.0179(5) Uani 1 1 d . . .
C32 C 0.19242(10) 0.2975(3) 0.59556(9) 0.0200(5) Uani 1 1 d . . .
C33 C 0.22107(11) 0.3862(3) 0.55239(9) 0.0225(5) Uani 1 1 d . . .
H33 H 0.2527 0.3272 0.5333 0.027 Uiso 1 1 calc R . .
C34 C 0.20316(11) 0.5601(3) 0.53767(9) 0.0216(5) Uani 1 1 d . . .
C35 C 0.15784(11) 0.6477(3) 0.56591(9) 0.0230(5) Uani 1 1 d . . .
H35 H 0.1462 0.7675 0.5553 0.028 Uiso 1 1 calc R . .
C36 C 0.12910(10) 0.5639(3) 0.60941(9) 0.0206(5) Uani 1 1 d . . .
C37 C 0.21245(12) 0.1081(3) 0.61088(10) 0.0286(6) Uani 1 1 d . . .
H371 H 0.2330 0.0540 0.5794 0.043 Uiso 1 1 calc R . .
H372 H 0.1757 0.0360 0.6186 0.043 Uiso 1 1 calc R . .
H373 H 0.2417 0.1107 0.6446 0.043 Uiso 1 1 calc R . .
C38 C 0.28051(13) 0.5792(3) 0.47060(11) 0.0332(6) Uani 1 1 d . . .
H381 H 0.3145 0.5643 0.5001 0.050 Uiso 1 1 calc R . .
H382 H 0.2942 0.6591 0.4410 0.050 Uiso 1 1 calc R . .
H383 H 0.2691 0.4612 0.4542 0.050 Uiso 1 1 calc R . .
C39 C 0.08176(12) 0.6666(3) 0.64034(10) 0.0297(6) Uani 1 1 d . . .
H391 H 0.0828 0.7944 0.6297 0.045 Uiso 1 1 calc R . .
H392 H 0.0916 0.6550 0.6812 0.045 Uiso 1 1 calc R . .
H393 H 0.0400 0.6175 0.6304 0.045 Uiso 1 1 calc R . .
C41 C 0.18917(9) 0.4648(3) 0.89080(9) 0.0189(5) Uani 1 1 d . . .
H411 H 0.1695 0.4943 0.8529 0.023 Uiso 1 1 calc R . .
H412 H 0.1989 0.5803 0.9106 0.023 Uiso 1 1 calc R . .
C42 C 0.14252(10) 0.3622(3) 0.92306(9) 0.0189(5) Uani 1 1 d . . .
C43 C 0.11616(11) 0.4529(3) 0.96679(9) 0.0265(5) Uani 1 1 d . . .
H43 H 0.1287 0.5737 0.9751 0.032 Uiso 1 1 calc R . .
C44 C 0.07237(12) 0.3725(4) 0.99843(10) 0.0357(6) Uani 1 1 d . . .
H44 H 0.0550 0.4373 1.0281 0.043 Uiso 1 1 calc R . .
C45 C 0.05422(13) 0.1988(4) 0.98663(11) 0.0394(7) Uani 1 1 d . . .
H45 H 0.0247 0.1415 1.0086 0.047 Uiso 1 1 calc R . .
C46 C 0.07896(12) 0.1058(4) 0.94238(10) 0.0309(6) Uani 1 1 d . . .
H46 H 0.0655 -0.0142 0.9342 0.037 Uiso 1 1 calc R . .
C47 C 0.12295(10) 0.1848(3) 0.90994(9) 0.0203(5) Uani 1 1 d . . .
C48 C 0.15018(11) 0.0700(3) 0.86492(9) 0.0209(5) Uani 1 1 d . . .
H481 H 0.1916 0.0256 0.8800 0.025 Uiso 1 1 calc R . .
H482 H 0.1230 -0.0367 0.8578 0.025 Uiso 1 1 calc R . .
O1 O 0.21835(17) 0.7715(3) 0.81184(17) 0.1212(16) Uani 1 1 d . . .
C51 C 0.3241(2) 0.7489(6) 0.80236(17) 0.0803(13) Uani 1 1 d . . .
H511 H 0.3448 0.8658 0.7988 0.120 Uiso 1 1 calc R . .
H512 H 0.3454 0.6573 0.7810 0.120 Uiso 1 1 calc R . .
H513 H 0.3255 0.7140 0.8423 0.120 Uiso 1 1 calc R . .
C52 C 0.25914(17) 0.7632(4) 0.77998(16) 0.0560(10) Uani 1 1 d . . .
C53 C 0.2465(2) 0.7625(6) 0.71729(19) 0.0845(14) Uani 1 1 d . . .
H531 H 0.2439 0.6376 0.7037 0.127 Uiso 1 1 calc R . .
H532 H 0.2804 0.8251 0.6999 0.127 Uiso 1 1 calc R . .
H533 H 0.2069 0.8245 0.7072 0.127 Uiso 1 1 calc R . .

loop_
_atom_site_aniso_label
_atom_site_aniso_U_11
_atom_site_aniso_U_22
_atom_site_aniso_U_33
_atom_site_aniso_U_23
_atom_site_aniso_U_13
_atom_site_aniso_U_12
O14 0.0327(11) 0.0529(12) 0.0533(12) 0.0107(10) 0.0221(9) 0.0188(10)
O34 0.0385(10) 0.0255(9) 0.0313(9) 0.0082(7) 0.0199(8) 0.0018(8)
N1 0.0142(9) 0.0240(10) 0.0177(9) -0.0009(7) 0.0002(7) -0.0003(8)
N8 0.0103(8) 0.0219(9) 0.0176(9) -0.0029(7) 0.0002(7) 0.0012(7)
N21 0.0138(9) 0.0233(10) 0.0161(9) -0.0007(7) 0.0009(7) -0.0005(7)
N28 0.0143(9) 0.0216(9) 0.0137(9) 0.0012(7) 0.0006(7) -0.0026(7)
C2 0.0154(11) 0.0192(10) 0.0172(10) 0.0007(8) 0.0000(8) 0.0010(9)
C3 0.0144(11) 0.0245(11) 0.0201(11) 0.0028(9) 0.0001(8) 0.0010(9)
C4 0.0151(11) 0.0278(12) 0.0240(12) -0.0011(9) -0.0052(9) 0.0005(9)
C5 0.0209(12) 0.0249(11) 0.0213(11) 0.0006(9) 0.0009(9) -0.0016(9)
C6 0.0188(11) 0.0203(11) 0.0178(11) -0.0005(8) 0.0015(8) 0.0005(9)
C7 0.0127(10) 0.0165(10) 0.0186(10) 0.0013(8) -0.0007(8) -0.0006(8)
C9 0.0141(10) 0.0217(11) 0.0163(10) 0.0008(8) 0.0018(8) 0.0005(9)
C10 0.0270(13) 0.0420(15) 0.0235(12) -0.0069(11) -0.0030(10) -0.0011(11)
C11 0.0120(10) 0.0295(12) 0.0234(12) -0.0031(9) -0.0026(8) 0.0007(9)
C12 0.0173(11) 0.0295(12) 0.0274(12) -0.0001(10) 0.0024(9) 0.0006(10)
C13 0.0229(13) 0.0304(13) 0.0386(14) 0.0045(11) 0.0057(10) 0.0086(11)
C14 0.0173(12) 0.0417(15) 0.0324(13) -0.0011(11) 0.0050(10) 0.0076(11)
C15 0.0227(13) 0.0384(14) 0.0290(13) 0.0036(11) 0.0073(10) 0.0034(11)
C16 0.0201(12) 0.0322(13) 0.0227(12) -0.0008(10) -0.0012(9) 0.0017(10)
C17 0.0301(14) 0.0311(14) 0.0477(16) 0.0075(12) 0.0115(12) 0.0049(11)
C18 0.050(2) 0.063(2) 0.084(3) 0.0165(19) 0.0357(19) 0.0357(18)
C19 0.0376(15) 0.0369(15) 0.0369(15) 0.0104(12) 0.0102(12) 0.0067(12)
C22 0.0123(10) 0.0186(10) 0.0176(10) -0.0018(8) 0.0026(8) -0.0013(8)
C23 0.0181(11) 0.0206(11) 0.0172(11) 0.0010(8) 0.0016(8) -0.0028(9)
C24 0.0188(11) 0.0259(11) 0.0179(11) 0.0014(9) -0.0018(8) -0.0031(9)
C25 0.0145(11) 0.0225(11) 0.0212(11) -0.0008(9) 0.0002(8) -0.0035(9)
C26 0.0171(11) 0.0191(10) 0.0181(11) 0.0008(8) 0.0046(8) -0.0041(9)
C27 0.0157(10) 0.0168(10) 0.0148(10) -0.0022(8) 0.0010(8) 0.0018(8)
C29 0.0137(10) 0.0196(10) 0.0174(11) -0.0015(8) 0.0026(8) -0.0013(9)
C30 0.0184(12) 0.0390(14) 0.0304(13) 0.0047(11) -0.0012(10) -0.0108(11)
C31 0.0162(11) 0.0232(11) 0.0141(10) 0.0006(8) -0.0007(8) -0.0036(9)
C32 0.0191(11) 0.0212(11) 0.0198(11) 0.0002(9) 0.0007(9) -0.0043(9)
C33 0.0232(12) 0.0224(11) 0.0227(12) -0.0013(9) 0.0068(9) -0.0014(10)
C34 0.0245(12) 0.0231(11) 0.0180(11) 0.0023(9) 0.0063(9) -0.0042(10)
C35 0.0277(13) 0.0215(11) 0.0199(11) 0.0012(9) 0.0024(9) 0.0013(10)
C36 0.0194(11) 0.0247(11) 0.0174(11) 0.0003(9) 0.0004(8) -0.0034(9)
C37 0.0326(14) 0.0245(12) 0.0297(13) 0.0040(10) 0.0093(10) 0.0017(11)
C38 0.0385(15) 0.0319(13) 0.0317(14) 0.0014(11) 0.0203(11) -0.0028(12)
C39 0.0294(13) 0.0328(13) 0.0280(13) 0.0036(10) 0.0086(10) 0.0058(11)
C41 0.0122(10) 0.0220(11) 0.0224(11) -0.0001(9) 0.0003(8) 0.0027(9)
C42 0.0122(10) 0.0289(12) 0.0150(10) 0.0011(9) -0.0026(8) 0.0035(9)
C43 0.0221(12) 0.0370(14) 0.0204(12) -0.0064(10) 0.0008(9) 0.0025(11)
C44 0.0319(14) 0.0523(17) 0.0241(13) -0.0095(12) 0.0101(11) -0.0013(13)
C45 0.0355(15) 0.0578(18) 0.0268(14) -0.0009(12) 0.0147(11) -0.0142(14)
C46 0.0316(14) 0.0389(14) 0.0228(12) 0.0005(11) 0.0070(10) -0.0094(12)
C47 0.0171(11) 0.0288(12) 0.0149(11) 0.0022(9) -0.0005(8) 0.0002(9)
C48 0.0240(12) 0.0225(11) 0.0159(11) 0.0034(9) 0.0004(9) -0.0023(9)
O1 0.149(3) 0.0399(14) 0.194(4) 0.0216(17) 0.141(3) 0.0225(16)
C51 0.098(3) 0.085(3) 0.057(2) -0.007(2) 0.001(2) 0.040(3)
C52 0.069(2) 0.0265(15) 0.078(2) 0.0226(15) 0.0428(19) 0.0230(15)
C53 0.079(3) 0.077(3) 0.093(3) 0.038(2) -0.021(2) -0.002(2)

loop_
_atom_type_symbol
_atom_type_description
_atom_type_number_in_cell
_atom_type_scat_dispersion_real
_atom_type_scat_dispersion_imag
_atom_type_scat_source
C C 180 0.0033 0.0016
; International Tables for Crystallography (1992).
Vol. C, Tables 4.2.6.8 and 6.1.1.4
;
H H 184 0.0000 0.0000
; International Tables for Crystallography (1992).
Vol. C, Tables 4.2.6.8 and 6.1.1.4
;
N N 16 0.0061 0.0033
; International Tables for Crystallography (1992).
Vol. C, Tables 4.2.6.8 and 6.1.1.4
;
O O 12 0.0106 0.0060
; International Tables for Crystallography (1992).
Vol. C, Tables 4.2.6.8 and 6.1.1.4
;

loop_
_geom_angle_atom_site_label_1
_geom_angle_atom_site_label_2
_geom_angle_atom_site_label_3
_geom_angle
_geom_angle_site_symmetry_1
_geom_angle_site_symmetry_3
_geom_angle_publ_flag
C14 O14 C18 118.0(2) . . ?
C34 O34 C38 116.66(18) . . ?
C9 N1 C2 103.91(17) . . ?
C9 N8 C7 106.28(17) . . ?
C9 N8 C41 126.00(17) . . ?
C7 N8 C41 126.72(17) . . ?
C29 N21 C22 104.09(17) . . ?
C29 N28 C27 106.13(16) . . ?
C29 N28 C48 126.40(18) . . ?
C27 N28 C48 127.13(18) . . ?
N1 C2 C3 129.97(19) . . ?
N1 C2 C7 110.32(18) . . ?
C3 C2 C7 119.71(19) . . ?
C4 C3 C2 116.15(19) . . ?
C4 C3 C11 120.46(19) . . ?
C2 C3 C11 123.36(19) . . ?
C3 C4 C5 124.0(2) . . ?
C3 C4 H4 118.0 . . ?
C5 C4 H4 118.0 . . ?
C6 C5 C4 119.4(2) . . ?
C6 C5 C10 120.6(2) . . ?
C4 C5 C10 120.0(2) . . ?
C5 C6 C7 117.2(2) . . ?
C5 C6 H6 121.4 . . ?
C7 C6 H6 121.4 . . ?
N8 C7 C6 131.19(19) . . ?
N8 C7 C2 105.31(17) . . ?
C6 C7 C2 123.50(19) . . ?
N1 C9 N8 114.18(18) . . ?
N1 C9 C29 128.98(19) . . ?
N8 C9 C29 116.82(18) . . ?
C5 C10 H101 109.5 . . ?
C5 C10 H102 109.5 . . ?
H101 C10 H102 109.5 . . ?
C5 C10 H103 109.5 . . ?
H101 C10 H103 109.5 . . ?
H102 C10 H103 109.5 . . ?
C12 C11 C16 119.5(2) . . ?
C12 C11 C3 120.8(2) . . ?
C16 C11 C3 119.6(2) . . ?
C11 C12 C13 119.7(2) . . ?
C11 C12 C17 120.9(2) . . ?
C13 C12 C17 119.3(2) . . ?
C14 C13 C12 120.3(2) . . ?
C14 C13 H13 119.9 . . ?
C12 C13 H13 119.9 . . ?
O14 C14 C13 124.9(2) . . ?
O14 C14 C15 115.2(2) . . ?
C13 C14 C15 119.8(2) . . ?
C16 C15 C14 121.2(2) . . ?
C16 C15 H15 119.4 . . ?
C14 C15 H15 119.4 . . ?
C15 C16 C11 119.4(2) . . ?
C15 C16 C19 119.9(2) . . ?
C11 C16 C19 120.7(2) . . ?
C12 C17 H171 109.5 . . ?
C12 C17 H172 109.5 . . ?
H171 C17 H172 109.5 . . ?
C12 C17 H173 109.5 . . ?
H171 C17 H173 109.5 . . ?
H172 C17 H173 109.5 . . ?
O14 C18 H181 109.5 . . ?
O14 C18 H182 109.5 . . ?
H181 C18 H182 109.5 . . ?
O14 C18 H183 109.5 . . ?
H181 C18 H183 109.5 . . ?
H182 C18 H183 109.5 . . ?
C16 C19 H191 109.5 . . ?
C16 C19 H192 109.5 . . ?
H191 C19 H192 109.5 . . ?
C16 C19 H193 109.5 . . ?
H191 C19 H193 109.5 . . ?
H192 C19 H193 109.5 . . ?
N21 C22 C27 110.74(18) . . ?
N21 C22 C23 129.15(19) . . ?
C27 C22 C23 120.07(19) . . ?
C24 C23 C22 116.21(19) . . ?
C24 C23 C31 122.26(19) . . ?
C22 C23 C31 121.53(19) . . ?
C23 C24 C25 123.7(2) . . ?
C23 C24 H24 118.2 . . ?
C25 C24 H24 118.2 . . ?
C26 C25 C24 119.75(19) . . ?
C26 C25 C30 120.84(19) . . ?
C24 C25 C30 119.40(19) . . ?
C25 C26 C27 117.21(19) . . ?
C25 C26 H26 121.4 . . ?
C27 C26 H26 121.4 . . ?
N28 C27 C26 131.88(19) . . ?
N28 C27 C22 105.08(17) . . ?
C26 C27 C22 123.03(19) . . ?
N21 C29 N28 113.96(18) . . ?
N21 C29 C9 126.52(19) . . ?
N28 C29 C9 118.79(18) . . ?
C25 C30 H301 109.5 . . ?
C25 C30 H302 109.5 . . ?
H301 C30 H302 109.5 . . ?
C25 C30 H303 109.5 . . ?
H301 C30 H303 109.5 . . ?
H302 C30 H303 109.5 . . ?
C32 C31 C36 119.81(19) . . ?
C32 C31 C23 119.89(19) . . ?
C36 C31 C23 120.29(19) . . ?
C33 C32 C31 120.2(2) . . ?
C33 C32 C37 118.8(2) . . ?
C31 C32 C37 120.99(19) . . ?
C34 C33 C32 119.6(2) . . ?
C34 C33 H33 120.2 . . ?
C32 C33 H33 120.2 . . ?
C33 C34 C35 120.5(2) . . ?
C33 C34 O34 123.5(2) . . ?
C35 C34 O34 116.04(19) . . ?
C34 C35 C36 121.2(2) . . ?
C34 C35 H35 119.4 . . ?
C36 C35 H35 119.4 . . ?
C35 C36 C31 118.7(2) . . ?
C35 C36 C39 119.4(2) . . ?
C31 C36 C39 121.9(2) . . ?
C32 C37 H371 109.5 . . ?
C32 C37 H372 109.5 . . ?
H371 C37 H372 109.5 . . ?
C32 C37 H373 109.5 . . ?
H371 C37 H373 109.5 . . ?
H372 C37 H373 109.5 . . ?
O34 C38 H381 109.5 . . ?
O34 C38 H382 109.5 . . ?
H381 C38 H382 109.5 . . ?
O34 C38 H383 109.5 . . ?
H381 C38 H383 109.5 . . ?
H382 C38 H383 109.5 . . ?
C36 C39 H391 109.5 . . ?
C36 C39 H392 109.5 . . ?
H391 C39 H392 109.5 . . ?
C36 C39 H393 109.5 . . ?
H391 C39 H393 109.5 . . ?
H392 C39 H393 109.5 . . ?
N8 C41 C42 114.86(17) . . ?
N8 C41 H411 108.6 . . ?
C42 C41 H411 108.6 . . ?
N8 C41 H412 108.6 . . ?
C42 C41 H412 108.6 . . ?
H411 C41 H412 107.5 . . ?
C43 C42 C47 119.0(2) . . ?
C43 C42 C41 117.2(2) . . ?
C47 C42 C41 123.77(19) . . ?
C44 C43 C42 121.9(2) . . ?
C44 C43 H43 119.0 . . ?
C42 C43 H43 119.0 . . ?
C45 C44 C43 119.3(2) . . ?
C45 C44 H44 120.3 . . ?
C43 C44 H44 120.3 . . ?
C44 C45 C46 120.1(2) . . ?
C44 C45 H45 120.0 . . ?
C46 C45 H45 120.0 . . ?
C47 C46 C45 121.4(2) . . ?
C47 C46 H46 119.3 . . ?
C45 C46 H46 119.3 . . ?
C46 C47 C42 118.3(2) . . ?
C46 C47 C48 117.9(2) . . ?
C42 C47 C48 123.70(19) . . ?
N28 C48 C47 116.02(18) . . ?
N28 C48 H481 108.3 . . ?
C47 C48 H481 108.3 . . ?
N28 C48 H482 108.3 . . ?
C47 C48 H482 108.3 . . ?
H481 C48 H482 107.4 . . ?
C52 C51 H511 109.5 . . ?
C52 C51 H512 109.5 . . ?
H511 C51 H512 109.5 . . ?
C52 C51 H513 109.5 . . ?
H511 C51 H513 109.5 . . ?
H512 C51 H513 109.5 . . ?
O1 C52 C51 119.8(4) . . ?
O1 C52 C53 122.7(4) . . ?
C51 C52 C53 117.5(3) . . ?
C52 C53 H531 109.5 . . ?
C52 C53 H532 109.5 . . ?
H531 C53 H532 109.5 . . ?
C52 C53 H533 109.5 . . ?
H531 C53 H533 109.5 . . ?
H532 C53 H533 109.5 . . ?

loop_
_geom_bond_atom_site_label_1
_geom_bond_atom_site_label_2
_geom_bond_distance
_geom_bond_site_symmetry_2
_geom_bond_publ_flag
O14 C14 1.371(3) . ?
O14 C18 1.422(4) . ?
O34 C34 1.384(3) . ?
O34 C38 1.420(3) . ?
N1 C9 1.315(3) . ?
N1 C2 1.397(3) . ?
N8 C9 1.372(3) . ?
N8 C7 1.380(3) . ?
N8 C41 1.460(3) . ?
N21 C29 1.312(3) . ?
N21 C22 1.388(3) . ?
N28 C29 1.376(3) . ?
N28 C27 1.381(3) . ?
N28 C48 1.463(3) . ?
C2 C3 1.402(3) . ?
C2 C7 1.406(3) . ?
C3 C4 1.393(3) . ?
C3 C11 1.496(3) . ?
C4 C5 1.410(3) . ?
C4 H4 0.9500 . ?
C5 C6 1.383(3) . ?
C5 C10 1.508(3) . ?
C6 C7 1.391(3) . ?
C6 H6 0.9500 . ?
C9 C29 1.463(3) . ?
C10 H101 0.9800 . ?
C10 H102 0.9800 . ?
C10 H103 0.9800 . ?
C11 C12 1.397(3) . ?
C11 C16 1.408(3) . ?
C12 C13 1.401(3) . ?
C12 C17 1.509(3) . ?
C13 C14 1.378(3) . ?
C13 H13 0.9500 . ?
C14 C15 1.386(4) . ?
C15 C16 1.380(3) . ?
C15 H15 0.9500 . ?
C16 C19 1.504(3) . ?
C17 H171 0.9800 . ?
C17 H172 0.9800 . ?
C17 H173 0.9800 . ?
C18 H181 0.9800 . ?
C18 H182 0.9800 . ?
C18 H183 0.9800 . ?
C19 H191 0.9800 . ?
C19 H192 0.9800 . ?
C19 H193 0.9800 . ?
C22 C27 1.403(3) . ?
C22 C23 1.407(3) . ?
C23 C24 1.386(3) . ?
C23 C31 1.495(3) . ?
C24 C25 1.410(3) . ?
C24 H24 0.9500 . ?
C25 C26 1.386(3) . ?
C25 C30 1.505(3) . ?
C26 C27 1.391(3) . ?
C26 H26 0.9500 . ?
C30 H301 0.9800 . ?
C30 H302 0.9800 . ?
C30 H303 0.9800 . ?
C31 C32 1.397(3) . ?
C31 C36 1.413(3) . ?
C32 C33 1.397(3) . ?
C32 C37 1.503(3) . ?
C33 C34 1.381(3) . ?
C33 H33 0.9500 . ?
C34 C35 1.383(3) . ?
C35 C36 1.387(3) . ?
C35 H35 0.9500 . ?
C36 C39 1.503(3) . ?
C37 H371 0.9800 . ?
C37 H372 0.9800 . ?
C37 H373 0.9800 . ?
C38 H381 0.9800 . ?
C38 H382 0.9800 . ?
C38 H383 0.9800 . ?
C39 H391 0.9800 . ?
C39 H392 0.9800 . ?
C39 H393 0.9800 . ?
C41 C42 1.509(3) . ?
C41 H411 0.9900 . ?
C41 H412 0.9900 . ?
C42 C43 1.391(3) . ?
C42 C47 1.407(3) . ?
C43 C44 1.380(3) . ?
C43 H43 0.9500 . ?
C44 C45 1.367(4) . ?
C44 H44 0.9500 . ?
C45 C46 1.393(4) . ?
C45 H45 0.9500 . ?
C46 C47 1.390(3) . ?
C46 H46 0.9500 . ?
C47 C48 1.515(3) . ?
C48 H481 0.9900 . ?
C48 H482 0.9900 . ?
O1 C52 1.200(4) . ?
C51 C52 1.458(5) . ?
C51 H511 0.9800 . ?
C51 H512 0.9800 . ?
C51 H513 0.9800 . ?
C52 C53 1.493(5) . ?
C53 H531 0.9800 . ?
C53 H532 0.9800 . ?
C53 H533 0.9800 . ?

loop_
_geom_torsion_atom_site_label_1
_geom_torsion_atom_site_label_2
_geom_torsion_atom_site_label_3
_geom_torsion_atom_site_label_4
_geom_torsion
_geom_torsion_site_symmetry_1
_geom_torsion_site_symmetry_2
_geom_torsion_site_symmetry_3
_geom_torsion_site_symmetry_4
_geom_torsion_publ_flag
C9 N1 C2 C3 -179.6(2) . . . . ?
C9 N1 C2 C7 0.3(2) . . . . ?
N1 C2 C3 C4 180.0(2) . . . . ?
C7 C2 C3 C4 0.1(3) . . . . ?
N1 C2 C3 C11 2.1(4) . . . . ?
C7 C2 C3 C11 -177.8(2) . . . . ?
C2 C3 C4 C5 -0.3(3) . . . . ?
C11 C3 C4 C5 177.6(2) . . . . ?
C3 C4 C5 C6 0.5(3) . . . . ?
C3 C4 C5 C10 -178.7(2) . . . . ?
C4 C5 C6 C7 -0.4(3) . . . . ?
C10 C5 C6 C7 178.7(2) . . . . ?
C9 N8 C7 C6 179.7(2) . . . . ?
C41 N8 C7 C6 10.7(4) . . . . ?
C9 N8 C7 C2 0.0(2) . . . . ?
C41 N8 C7 C2 -169.00(19) . . . . ?
C5 C6 C7 N8 -179.5(2) . . . . ?
C5 C6 C7 C2 0.2(3) . . . . ?
N1 C2 C7 N8 -0.2(2) . . . . ?
C3 C2 C7 N8 179.72(19) . . . . ?
N1 C2 C7 C6 -179.96(19) . . . . ?
C3 C2 C7 C6 0.0(3) . . . . ?
C2 N1 C9 N8 -0.3(2) . . . . ?
C2 N1 C9 C29 -178.3(2) . . . . ?
C7 N8 C9 N1 0.2(2) . . . . ?
C41 N8 C9 N1 169.33(19) . . . . ?
C7 N8 C9 C29 178.48(18) . . . . ?
C41 N8 C9 C29 -12.4(3) . . . . ?
C4 C3 C11 C12 81.1(3) . . . . ?
C2 C3 C11 C12 -101.1(3) . . . . ?
C4 C3 C11 C16 -96.0(3) . . . . ?
C2 C3 C11 C16 81.8(3) . . . . ?
C16 C11 C12 C13 2.7(3) . . . . ?
C3 C11 C12 C13 -174.4(2) . . . . ?
C16 C11 C12 C17 -175.8(2) . . . . ?
C3 C11 C12 C17 7.1(3) . . . . ?
C11 C12 C13 C14 -0.8(4) . . . . ?
C17 C12 C13 C14 177.7(2) . . . . ?
C18 O14 C14 C13 0.8(4) . . . . ?
C18 O14 C14 C15 -178.5(3) . . . . ?
C12 C13 C14 O14 179.3(2) . . . . ?
C12 C13 C14 C15 -1.5(4) . . . . ?
O14 C14 C15 C16 -178.9(2) . . . . ?
C13 C14 C15 C16 1.8(4) . . . . ?
C14 C15 C16 C11 0.1(4) . . . . ?
C14 C15 C16 C19 -179.6(2) . . . . ?
C12 C11 C16 C15 -2.4(3) . . . . ?
C3 C11 C16 C15 174.8(2) . . . . ?
C12 C11 C16 C19 177.4(2) . . . . ?
C3 C11 C16 C19 -5.5(3) . . . . ?
C29 N21 C22 C27 -0.4(2) . . . . ?
C29 N21 C22 C23 176.8(2) . . . . ?
N21 C22 C23 C24 -178.0(2) . . . . ?
C27 C22 C23 C24 -1.0(3) . . . . ?
N21 C22 C23 C31 1.4(3) . . . . ?
C27 C22 C23 C31 178.49(19) . . . . ?
C22 C23 C24 C25 -0.9(3) . . . . ?
C31 C23 C24 C25 179.7(2) . . . . ?
C23 C24 C25 C26 1.3(3) . . . . ?
C23 C24 C25 C30 -179.2(2) . . . . ?
C24 C25 C26 C27 0.2(3) . . . . ?
C30 C25 C26 C27 -179.4(2) . . . . ?
C29 N28 C27 C26 179.9(2) . . . . ?
C48 N28 C27 C26 6.3(4) . . . . ?
C29 N28 C27 C22 -1.3(2) . . . . ?
C48 N28 C27 C22 -174.86(19) . . . . ?
C25 C26 C27 N28 176.6(2) . . . . ?
C25 C26 C27 C22 -2.0(3) . . . . ?
N21 C22 C27 N28 1.1(2) . . . . ?
C23 C22 C27 N28 -176.45(19) . . . . ?
N21 C22 C27 C26 -179.94(19) . . . . ?
C23 C22 C27 C26 2.5(3) . . . . ?
C22 N21 C29 N28 -0.4(2) . . . . ?
C22 N21 C29 C9 -170.4(2) . . . . ?
C27 N28 C29 N21 1.2(2) . . . . ?
C48 N28 C29 N21 174.77(19) . . . . ?
C27 N28 C29 C9 171.96(18) . . . . ?
C48 N28 C29 C9 -14.4(3) . . . . ?
N1 C9 C29 N21 -64.3(3) . . . . ?
N8 C9 C29 N21 117.7(2) . . . . ?
N1 C9 C29 N28 126.1(2) . . . . ?
N8 C9 C29 N28 -51.8(3) . . . . ?
C24 C23 C31 C32 -109.1(3) . . . . ?
C22 C23 C31 C32 71.5(3) . . . . ?
C24 C23 C31 C36 71.1(3) . . . . ?
C22 C23 C31 C36 -108.3(2) . . . . ?
C36 C31 C32 C33 -1.3(3) . . . . ?
C23 C31 C32 C33 178.90(19) . . . . ?
C36 C31 C32 C37 178.6(2) . . . . ?
C23 C31 C32 C37 -1.2(3) . . . . ?
C31 C32 C33 C34 -0.2(3) . . . . ?
C37 C32 C33 C34 179.9(2) . . . . ?
C32 C33 C34 C35 1.0(3) . . . . ?
C32 C33 C34 O34 -178.2(2) . . . . ?
C38 O34 C34 C33 -9.6(3) . . . . ?
C38 O34 C34 C35 171.1(2) . . . . ?
C33 C34 C35 C36 -0.2(3) . . . . ?
O34 C34 C35 C36 179.1(2) . . . . ?
C34 C35 C36 C31 -1.3(3) . . . . ?
C34 C35 C36 C39 177.8(2) . . . . ?
C32 C31 C36 C35 2.0(3) . . . . ?
C23 C31 C36 C35 -178.16(19) . . . . ?
C32 C31 C36 C39 -177.0(2) . . . . ?
C23 C31 C36 C39 2.8(3) . . . . ?
C9 N8 C41 C42 98.9(2) . . . . ?
C7 N8 C41 C42 -94.2(2) . . . . ?
N8 C41 C42 C43 130.5(2) . . . . ?
N8 C41 C42 C47 -51.9(3) . . . . ?
C47 C42 C43 C44 1.4(3) . . . . ?
C41 C42 C43 C44 179.1(2) . . . . ?
C42 C43 C44 C45 0.0(4) . . . . ?
C43 C44 C45 C46 -1.2(4) . . . . ?
C44 C45 C46 C47 1.0(4) . . . . ?
C45 C46 C47 C42 0.4(4) . . . . ?
C45 C46 C47 C48 176.5(2) . . . . ?
C43 C42 C47 C46 -1.6(3) . . . . ?
C41 C42 C47 C46 -179.1(2) . . . . ?
C43 C42 C47 C48 -177.4(2) . . . . ?
C41 C42 C47 C48 5.1(3) . . . . ?
C29 N28 C48 C47 96.1(2) . . . . ?
C27 N28 C48 C47 -91.6(3) . . . . ?
C46 C47 C48 N28 138.4(2) . . . . ?
C42 C47 C48 N28 -45.8(3) . . . . ?

loop_
_cod_related_entry_id
_cod_related_entry_database
_cod_related_entry_code
1 ChemSpider 30653368
